data_9010053
loop_
_publ_author_name
'Ivanov, A. V.'
'Zolensky, M. E.'
'Saito, A.'
'Ohsumi, K.'
'Yang, S. V.'
'Kononkova, N. N.'
'Mikouchi, T.'

_publ_section_title
;
 Florenskyite, FeTiP, a new phosphide from the Kaidun meteorite
;
_journal_name_full 'American Mineralogist'
_journal_page_first 1082
_journal_page_last 1086
_journal_volume 85
_journal_year 2000
_chemical_compound_source 'Kaidun chondritic meteorite, South Yemen'
_chemical_formula_sum 'Fe Ni0.13 P0.97 Si0.03 Ti0.87'
_chemical_name_mineral Florenskyite
_space_group_IT_number 62
_symmetry_space_group_name_Hall '-P 2ac 2n'
_symmetry_space_group_name_H-M 'P n m a'
_cell_angle_alpha 90
_cell_angle_beta 90
_cell_angle_gamma 90
_cell_length_a 6.007
_cell_length_b 3.602
_cell_length_c 6.897
_cell_formula_units_Z 4
_cell_volume 149.232
_database_code_amcsd 0002476
_exptl_crystal_density_diffrn 6.054
_cod_original_formula_sum 'Fe (Ti.87 Ni.13) (P.97 Si.03)'
_cod_database_code 9010053

loop_
_space_group_symop_operation_xyz
x,y,z
x,1/2-y,z
-x,1/2+y,-z
1/2-x,1/2+y,1/2+z
1/2+x,1/2-y,1/2-z
1/2+x,y,1/2-z
1/2-x,-y,1/2+z
-x,-y,-z

loop_
_atom_site_label
_atom_site_fract_x
_atom_site_fract_y
_atom_site_fract_z
_atom_site_occupancy
Fe 0.14400 0.25000 0.56200 1.00000
Ti 0.02500 0.25000 0.17600 0.87000
Ni 0.02500 0.25000 0.17600 0.13000
P 0.76600 0.25000 0.62100 0.97000
Si 0.76600 0.25000 0.62100 0.03000

loop_
_cod_related_entry_id
_cod_related_entry_database
_cod_related_entry_code
1 AMCSD 0002476
